data_2220585
loop_
_publ_author_name
'Song, Wen-Dong'
'Li, Shi-Jie'
'Qin, Pei-Wen'
'Hu, Shi-Wei'

_publ_section_title
;
 Poly[diaqua-\m~2~-isonicotinato-\m~2~-oxalato-terbium(III)]
;
_journal_coeditor_code NC2122
_journal_issue 1
_journal_name_full 'Acta Crystallographica Section E'
_journal_page_first m117
_journal_paper_doi 10.1107/S1600536808040518
_journal_volume 65
_journal_year 2009
_chemical_formula_iupac '[Tb (C6 H4 N O2) (C2 O4) (H2 O)2]'
_chemical_formula_moiety 'C8 H8 N O8 Tb'
_chemical_formula_sum 'C8 H8 N O8 Tb'
_chemical_formula_weight 405.07
_chemical_name_systematic
;
Poly[diaqua-\m~2~-isonicotinato-\m~2~-oxalato-terbium(III)]
;
_space_group_IT_number 15
_symmetry_cell_setting monoclinic
_symmetry_space_group_name_Hall '-C 2yc'
_symmetry_space_group_name_H-M 'C 1 2/c 1'
_atom_sites_solution_hydrogens geom
_atom_sites_solution_primary direct
_atom_sites_solution_secondary difmap
_audit_creation_method SHELXL-97
_cell_angle_alpha 90.00
_cell_angle_beta 112.407(2)
_cell_angle_gamma 90.00
_cell_formula_units_Z 8
_cell_length_a 17.7957(6)
_cell_length_b 9.9229(4)
_cell_length_c 12.9673(5)
_cell_measurement_reflns_used 8000
_cell_measurement_temperature 273(2)
_cell_measurement_theta_max 26.00
_cell_measurement_theta_min 1.66
_cell_volume 2116.95(14)
_computing_cell_refinement 'SAINT (Bruker, 2004)'
_computing_data_collection 'APEX2 (Bruker, 2004)'
_computing_data_reduction 'SAINT (Bruker, 2004)'
_computing_molecular_graphics 'SHELXTL (Sheldrick, 2008)'
_computing_publication_material 'SHELXTL (Sheldrick, 2008)'
_computing_structure_refinement 'SHELXL97 (Sheldrick, 2008)'
_computing_structure_solution 'SHELXS97 (Sheldrick, 2008)'
_diffrn_ambient_temperature 273(2)
_diffrn_measured_fraction_theta_full 0.998
_diffrn_measured_fraction_theta_max 0.998
_diffrn_measurement_device_type 'Bruker APEXII area-detector'
_diffrn_measurement_method '\f and \w'
_diffrn_radiation_monochromator graphite
_diffrn_radiation_source 'fine-focus sealed tube'
_diffrn_radiation_type MoK\a
_diffrn_radiation_wavelength 0.71073
_diffrn_reflns_av_R_equivalents 0.0344
_diffrn_reflns_av_sigmaI/netI 0.0353
_diffrn_reflns_limit_h_max 20
_diffrn_reflns_limit_h_min -21
_diffrn_reflns_limit_k_max 11
_diffrn_reflns_limit_k_min -11
_diffrn_reflns_limit_l_max 15
_diffrn_reflns_limit_l_min -15
_diffrn_reflns_number 7256
_diffrn_reflns_theta_full 25.20
_diffrn_reflns_theta_max 25.20
_diffrn_reflns_theta_min 2.40
_diffrn_standards_number 0
_exptl_absorpt_coefficient_mu 6.718
_exptl_absorpt_correction_T_max 0.207
_exptl_absorpt_correction_T_min 0.113
_exptl_absorpt_correction_type multi-scan
_exptl_absorpt_process_details '(SADABS; Sheldrick, 1996)'
_exptl_crystal_colour colorless
_exptl_crystal_density_diffrn 2.542
_exptl_crystal_density_method 'not measured'
_exptl_crystal_description block
_exptl_crystal_F_000 1536
_exptl_crystal_size_max 0.36
_exptl_crystal_size_mid 0.30
_exptl_crystal_size_min 0.24
_refine_diff_density_max 0.522
_refine_diff_density_min -0.881
_refine_ls_extinction_method none
_refine_ls_goodness_of_fit_ref 0.906
_refine_ls_hydrogen_treatment constr
_refine_ls_matrix_type full
_refine_ls_number_parameters 145
_refine_ls_number_reflns 1906
_refine_ls_number_restraints 6
_refine_ls_restrained_S_all 0.905
_refine_ls_R_factor_all 0.0319
_refine_ls_R_factor_gt 0.0233
_refine_ls_shift/su_max 0.001
_refine_ls_shift/su_mean 0.000
_refine_ls_structure_factor_coef Fsqd
_refine_ls_weighting_details 'calc w=1/[\s^2^(Fo^2^)+(0.0299P)^2^+5.163P] where P=(Fo^2^+2Fc^2^)/3'
_refine_ls_weighting_scheme calc
_refine_ls_wR_factor_gt 0.0489
_refine_ls_wR_factor_ref 0.0528
_reflns_number_gt 1618
_reflns_number_total 1906
_reflns_threshold_expression I>2\s(I)
_cod_data_source_file nc2122.cif
_cod_data_source_block I
_cod_depositor_comments
;
The following automatic conversions were performed:
'_symmetry_cell_setting' value 'Monoclinic' changed to 'monoclinic'
according to '/home/saulius/struct/CIF-dictionaries/cif_core.dic'
dictionary named 'cif_core.dic' version 2.4.1 from 2010-06-29.

Automatic conversion script
Id: cif_fix_enum 1527 2010-12-29 10:47:43Z saulius 

The following automatic conversions were performed:

'_symmetry_cell_setting' value 'Monoclinic' changed to 'monoclinic'
according to /home/saulius/struct/CIF-dictionaries/cif_core.dic
dictionary named 'cif_core.dic' version 2.4.1 from 2010-06-29.

Automatic conversion script
Id: cif_fix_values 1715 2011-07-08 13:25:40Z adriana 
;
_cod_original_sg_symbol_H-M 'C 2/c'
_cod_database_code 2220585
_cod_database_fobs_code 2220585

loop_
_symmetry_equiv_pos_as_xyz
'x, y, z'
'-x, y, -z+1/2'
'x+1/2, y+1/2, z'
'-x+1/2, y+1/2, -z+1/2'
'-x, -y, -z'
'x, -y, z-1/2'
'-x+1/2, -y+1/2, -z'
'x+1/2, -y+1/2, z-1/2'

loop_
_atom_site_type_symbol
_atom_site_label
_atom_site_fract_x
_atom_site_fract_y
_atom_site_fract_z
_atom_site_U_iso_or_equiv
_atom_site_adp_type
_atom_site_calc_flag
_atom_site_refinement_flags
_atom_site_occupancy
_atom_site_disorder_assembly
_atom_site_disorder_group
Tb Tb1 0.323989(12) 0.96756(2) 0.074846(17) 0.01399(9) Uani d . 1 . .
O O1 0.46185(19) 1.0185(4) 0.1051(3) 0.0274(9) Uani d . 1 . .
O O2 0.3030(2) 1.1497(3) -0.0596(3) 0.0229(8) Uani d . 1 . .
O O5 0.3693(2) 0.7501(4) 0.1067(3) 0.0331(9) Uani d . 1 . .
C C1 0.2585(3) 1.2447(5) -0.0542(4) 0.0172(11) Uani d . 1 . .
C C2 0.5146(3) 1.0111(5) 0.2013(4) 0.0172(11) Uani d . 1 . .
C C7 0.5237(3) 0.6498(6) 0.1361(4) 0.0231(12) Uani d . 1 . .
H H7 0.5190 0.7432 0.1348 0.028 Uiso calc R 1 . .
C C8 0.3727(3) 0.6297(6) 0.0808(4) 0.0196(11) Uani d . 1 . .
C C3 0.4558(3) 0.5688(5) 0.1108(3) 0.0163(11) Uani d . 1 . .
C C6 0.5989(3) 0.5889(7) 0.1636(4) 0.0281(13) Uani d . 1 . .
H H6 0.6444 0.6439 0.1807 0.034 Uiso calc R 1 . .
C C4 0.4671(3) 0.4306(5) 0.1135(4) 0.0220(12) Uani d . 1 . .
H H4 0.4228 0.3731 0.0961 0.026 Uiso calc R 1 . .
C C5 0.54429(8) 0.37835(15) 0.14206(11) 0.0281(13) Uani d . 1 . .
H H5 0.5508 0.2853 0.1440 0.034 Uiso calc R 1 . .
N N1 0.60972(8) 0.45622(15) 0.16691(11) 0.0279(11) Uani d R 1 . .
O O3 0.59033(8) 1.00505(15) 0.22872(11) 0.0229(8) Uani d R 1 . .
O O4 0.22609(8) 1.33232(15) -0.12763(11) 0.0232(8) Uani d R 1 . .
O O6 0.31250(8) 0.55572(15) 0.03267(11) 0.0301(9) Uani d R 1 . .
O O1W 0.25866(8) 0.87408(15) 0.19413(11) 0.0208(8) Uani d RD 1 . .
H H1W 0.2122 0.9030 0.1852 0.031 Uiso d RD 1 . .
H H2W 0.2833 0.8622 0.2630 0.031 Uiso d RD 1 . .
O O2W 0.33025(8) 0.88114(15) -0.09693(11) 0.0286(9) Uani d RD 1 . .
H H3W 0.3550 0.9157 -0.1341 0.043 Uiso d RD 1 . .
H H4W 0.2966 0.8264 -0.1394 0.043 Uiso d RD 1 . .

loop_
_atom_site_aniso_label
_atom_site_aniso_U_11
_atom_site_aniso_U_22
_atom_site_aniso_U_33
_atom_site_aniso_U_12
_atom_site_aniso_U_13
_atom_site_aniso_U_23
Tb1 0.01048(13) 0.01587(15) 0.01480(12) 0.00208(11) 0.00389(9) 0.00099(11)
O1 0.0140(17) 0.047(3) 0.0180(17) -0.0045(17) 0.0027(14) 0.0043(17)
O2 0.0294(19) 0.023(2) 0.0202(17) 0.0082(17) 0.0143(15) 0.0022(16)
O5 0.039(2) 0.028(2) 0.039(2) 0.017(2) 0.0227(19) 0.0083(19)
C1 0.013(2) 0.019(3) 0.021(3) 0.001(2) 0.007(2) 0.001(2)
C2 0.009(2) 0.017(3) 0.021(2) -0.002(2) 0.002(2) 0.000(2)
C7 0.019(3) 0.026(3) 0.022(3) -0.004(2) 0.005(2) -0.009(2)
C8 0.020(3) 0.030(3) 0.012(2) 0.008(2) 0.008(2) 0.010(2)
C3 0.017(2) 0.024(3) 0.007(2) 0.005(2) 0.0035(18) -0.002(2)
C6 0.016(3) 0.047(4) 0.022(3) -0.004(3) 0.008(2) -0.006(3)
C4 0.020(3) 0.022(3) 0.023(3) -0.002(2) 0.007(2) -0.004(2)
C5 0.028(3) 0.026(3) 0.034(3) 0.013(3) 0.016(2) 0.007(3)
N1 0.015(2) 0.046(4) 0.024(2) 0.007(2) 0.0081(18) 0.003(2)
O3 0.0175(18) 0.033(2) 0.0197(17) -0.0024(16) 0.0089(14) 0.0018(15)
O4 0.032(2) 0.020(2) 0.0195(17) 0.0121(17) 0.0116(15) 0.0052(16)
O6 0.0095(17) 0.050(3) 0.0259(18) 0.0005(18) 0.0013(14) 0.0006(18)
O1W 0.0149(16) 0.028(2) 0.0201(16) 0.0064(16) 0.0076(14) 0.0074(16)
O2W 0.040(2) 0.028(2) 0.0232(18) -0.0068(19) 0.0179(17) -0.0074(17)

loop_
_atom_type_symbol
_atom_type_description
_atom_type_scat_dispersion_real
_atom_type_scat_dispersion_imag
_atom_type_scat_source
C C 0.0033 0.0016 'International Tables Vol C Tables 4.2.6.8 and 6.1.1.4'
H H 0.0000 0.0000 'International Tables Vol C Tables 4.2.6.8 and 6.1.1.4'
N N 0.0061 0.0033 'International Tables Vol C Tables 4.2.6.8 and 6.1.1.4'
O O 0.0106 0.0060 'International Tables Vol C Tables 4.2.6.8 and 6.1.1.4'
Tb Tb -0.1723 4.1537 'International Tables Vol C Tables 4.2.6.8 and 6.1.1.4'

loop_
_geom_angle_atom_site_label_1
_geom_angle_atom_site_label_2
_geom_angle_atom_site_label_3
_geom_angle_site_symmetry_1
_geom_angle_site_symmetry_3
_geom_angle
_geom_angle_publ_flag
O5 Tb1 O6 . 7_565 103.43(11) ?
O5 Tb1 O4 . 7_575 151.65(9) ?
O6 Tb1 O4 7_565 7_575 80.4 ?
O5 Tb1 O1 . . 84.30(13) ?
O6 Tb1 O1 7_565 . 154.26(9) ?
O4 Tb1 O1 7_575 . 104.49(10) ?
O5 Tb1 O2W . . 72.32(10) ?
O6 Tb1 O2W 7_565 . 79.4 ?
O4 Tb1 O2W 7_575 . 135.3 ?
O1 Tb1 O2W . . 79.74(9) ?
O5 Tb1 O2 . . 140.94(11) ?
O6 Tb1 O2 7_565 . 78.63(9) ?
O4 Tb1 O2 7_575 . 67.37(8) ?
O1 Tb1 O2 . . 80.13(11) ?
O2W Tb1 O2 . . 69.77(8) ?
O5 Tb1 O1W . . 75.35(9) ?
O6 Tb1 O1W 7_565 . 72.49(5) ?
O4 Tb1 O1W 7_575 . 79.29(5) ?
O1 Tb1 O1W . . 133.11(8) ?
O2W Tb1 O1W . . 130.20(6) ?
O2 Tb1 O1W . . 138.86(8) ?
O5 Tb1 O3 . 2_655 85.32(10) ?
O6 Tb1 O3 7_565 2_655 137.68(6) ?
O4 Tb1 O3 7_575 2_655 74.2 ?
O1 Tb1 O3 . 2_655 66.61(8) ?
O2W Tb1 O3 . 2_655 141.3 ?
O2 Tb1 O3 . 2_655 119.75(9) ?
O1W Tb1 O3 . 2_655 69.9 ?
C2 O1 Tb1 . . 119.2(3) ?
C1 O2 Tb1 . . 116.5(3) ?
C8 O5 Tb1 . . 154.8(3) ?
O2 C1 O4 . . 126.6(4) ?
O2 C1 C1 . 7_575 116.6(5) ?
O4 C1 C1 . 7_575 116.8(5) ?
O1 C2 O3 . . 127.1(4) ?
O1 C2 C2 . 2_655 117.5(5) ?
O3 C2 C2 . 2_655 115.4(5) ?
C3 C7 C6 . . 118.6(5) ?
C3 C7 H7 . . 120.7 ?
C6 C7 H7 . . 120.7 ?
O5 C8 O6 . . 125.1(4) ?
O5 C8 C3 . . 117.3(5) ?
O6 C8 C3 . . 117.6(4) ?
C7 C3 C4 . . 117.7(4) ?
C7 C3 C8 . . 120.8(5) ?
C4 C3 C8 . . 121.5(4) ?
N1 C6 C7 . . 123.6(5) ?
N1 C6 H6 . . 118.2 ?
C7 C6 H6 . . 118.2 ?
C5 C4 C3 . . 120.0(4) ?
C5 C4 H4 . . 120.0 ?
C3 C4 H4 . . 120.0 ?
N1 C5 C4 . . 122.4(2) ?
N1 C5 H5 . . 118.8 ?
C4 C5 H5 . . 118.8 ?
C6 N1 C5 . . 117.7(2) ?
C2 O3 Tb1 . 2_655 118.5(2) ?
C1 O4 Tb1 . 7_575 118.2(2) ?
C8 O6 Tb1 . 7_565 149.8(3) ?
Tb1 O1W H1W . . 117.6 ?
Tb1 O1W H2W . . 123.0 ?
H1W O1W H2W . . 106.4 ?
Tb1 O2W H3W . . 126.8 ?
Tb1 O2W H4W . . 124.0 ?
H3W O2W H4W . . 106.6 ?

loop_
_geom_bond_atom_site_label_1
_geom_bond_atom_site_label_2
_geom_bond_site_symmetry_2
_geom_bond_distance
_geom_bond_publ_flag
Tb1 O5 . 2.285(4) ?
Tb1 O6 7_565 2.3055(14) ?
Tb1 O4 7_575 2.3814(14) ?
Tb1 O1 . 2.386(3) ?
Tb1 O2W . 2.4286(13) ?
Tb1 O2 . 2.439(3) ?
Tb1 O1W . 2.4444(13) ?
Tb1 O3 2_655 2.4476(13) ?
O1 C2 . 1.245(6) ?
O2 C1 . 1.251(5) ?
O5 C8 . 1.249(6) ?
C1 O4 . 1.255(5) ?
C1 C1 7_575 1.549(9) ?
C2 O3 . 1.257(5) ?
C2 C2 2_655 1.537(9) ?
C7 C3 . 1.382(7) ?
C7 C6 . 1.387(7) ?
C7 H7 . 0.9300 ?
C8 O6 . 1.251(5) ?
C8 C3 . 1.505(6) ?
C3 C4 . 1.385(7) ?
C6 N1 . 1.329(7) ?
C6 H6 . 0.9300 ?
C4 C5 . 1.380(5) ?
C4 H4 . 0.9300 ?
C5 N1 . 1.3306 ?
C5 H5 . 0.9300 ?
O3 Tb1 2_655 2.4476(13) ?
O4 Tb1 7_575 2.3814(14) ?
O6 Tb1 7_565 2.3055(14) ?
O1W H1W . 0.8400 ?
O1W H2W . 0.8400 ?
O2W H3W . 0.8400 ?
O2W H4W . 0.8400 ?

loop_
_geom_hbond_atom_site_label_D
_geom_hbond_atom_site_label_H
_geom_hbond_atom_site_label_A
_geom_hbond_site_symmetry_A
_geom_hbond_distance_DH
_geom_hbond_distance_HA
_geom_hbond_distance_DA
_geom_hbond_angle_DHA
O1W H1W N1 3_455 0.84 1.83 2.665 176.8
O1W H2W O2 6_576 0.84 2.19 2.992(3) 158.8
O2W H3W O3 5_675 0.84 2.00 2.835(3) 177.4
O2W H4W O1W 7_565 0.84 2.21 2.998(3) 155.5
